data_2211355
loop_
_publ_author_name
'Gao, Jin-Sheng'
'Liu, Ying'
'Hou, Guang-Feng'
'Yu, Ying-Hui'
'Yan, Peng-Fei'

_publ_section_title
;
 4,4'-(<i>m</i>-Phenylenedioxydimethylene)dipyridinium dinitrate
 trihydrate
;
_journal_coeditor_code CV2147
_journal_issue 12
_journal_name_full 'Acta Crystallographica Section E'
_journal_page_first o5645
_journal_page_last o5646
_journal_paper_doi 10.1107/S1600536806048379
_journal_volume 62
_journal_year 2006
_chemical_formula_iupac 'C18 H18 N2 O2 2+, 2N O3 -, 3H2 O'
_chemical_formula_moiety 'C18 H18 N2 O2 2+, 2(N O3 -), 3(H2 O)'
_chemical_formula_sum 'C18 H24 N4 O11'
_chemical_formula_weight 472.41
_chemical_name_systematic
;
4,4'-(m-Phenylenendioxydimethylene)dipyridinium dinitrate trihydrate
;
_space_group_IT_number 2
_symmetry_cell_setting triclinic
_symmetry_space_group_name_Hall '-P 1'
_symmetry_space_group_name_H-M 'P -1'
_atom_sites_solution_hydrogens geom
_atom_sites_solution_primary direct
_atom_sites_solution_secondary difmap
_cell_angle_alpha 110.25(3)
_cell_angle_beta 90.70(3)
_cell_angle_gamma 90.09(3)
_cell_formula_units_Z 2
_cell_length_a 7.1509(14)
_cell_length_b 10.821(2)
_cell_length_c 15.214(3)
_cell_measurement_reflns_used 7667
_cell_measurement_temperature 293(2)
_cell_measurement_theta_max 54.96
_cell_measurement_theta_min 6.34
_cell_volume 1104.4(4)
_computing_cell_refinement RAPID-AUTO
_computing_data_collection 'RAPID-AUTO (Rigaku, 1998)'
_computing_data_reduction 'CrystalStructure (Rigaku/MSC, 2002)'
_computing_molecular_graphics 'SHELXTL (Sheldrick, 1997b)'
_computing_structure_refinement 'SHELXL97 (Sheldrick, 1997a)'
_computing_structure_solution 'SHELXS97 (Sheldrick, 1997a)'
_diffrn_ambient_temperature 293(2)
_diffrn_detector_area_resol_mean 10
_diffrn_measured_fraction_theta_full 0.979
_diffrn_measured_fraction_theta_max 0.979
_diffrn_measurement_device_type 'Rigaku R-AXIS RAPID'
_diffrn_measurement_method \w
_diffrn_radiation_monochromator graphite
_diffrn_radiation_source 'fine-focus sealed tube'
_diffrn_radiation_type MoK\a
_diffrn_radiation_wavelength 0.71073
_diffrn_reflns_av_R_equivalents 0.0217
_diffrn_reflns_av_sigmaI/netI 0.0323
_diffrn_reflns_limit_h_max 9
_diffrn_reflns_limit_h_min -9
_diffrn_reflns_limit_k_max 14
_diffrn_reflns_limit_k_min -13
_diffrn_reflns_limit_l_max 19
_diffrn_reflns_limit_l_min -19
_diffrn_reflns_number 10880
_diffrn_reflns_theta_full 27.48
_diffrn_reflns_theta_max 27.48
_diffrn_reflns_theta_min 3.17
_diffrn_standards_decay_% 0
_diffrn_standards_interval_count 0
_diffrn_standards_number 0
_exptl_absorpt_coefficient_mu 0.119
_exptl_absorpt_correction_T_max 0.9741
_exptl_absorpt_correction_T_min 0.9567
_exptl_absorpt_correction_type multi-scan
_exptl_absorpt_process_details '(ABSCOR; Higashi, 1995)'
_exptl_crystal_colour colourless
_exptl_crystal_density_diffrn 1.421
_exptl_crystal_density_method 'not measured'
_exptl_crystal_description block
_exptl_crystal_F_000 496
_exptl_crystal_size_max 0.38
_exptl_crystal_size_mid 0.22
_exptl_crystal_size_min 0.22
_refine_diff_density_max 0.585
_refine_diff_density_min -0.337
_refine_ls_extinction_coef 0.012(3)
_refine_ls_extinction_expression Fc^*^=kFc[1+0.001xFc^2^\l^3^/sin(2\q)]^-1/4^
_refine_ls_extinction_method SHELXL97
_refine_ls_goodness_of_fit_ref 1.086
_refine_ls_hydrogen_treatment mixed
_refine_ls_matrix_type full
_refine_ls_number_parameters 307
_refine_ls_number_reflns 4958
_refine_ls_number_restraints 15
_refine_ls_restrained_S_all 1.291
_refine_ls_R_factor_all 0.0722
_refine_ls_R_factor_gt 0.0472
_refine_ls_shift/su_max 0.004
_refine_ls_shift/su_mean 0.000
_refine_ls_structure_factor_coef Fsqd
_refine_ls_weighting_details 'calc w=1/[\s^2^(Fo^2^)+(0.0784P)^2^+0.1778P] where P=(Fo^2^+2Fc^2^)/3'
_refine_ls_weighting_scheme calc
_refine_ls_wR_factor_gt 0.1304
_refine_ls_wR_factor_ref 0.1526
_reflns_number_gt 3347
_reflns_number_total 4958
_reflns_threshold_expression I>2\s(I)
_cod_data_source_file cv2147.cif
_cod_data_source_block I
_cod_depositor_comments
;
The following automatic conversions were performed:
'_symmetry_cell_setting' value 'Triclinic' changed to 'triclinic'
according to '/home/saulius/struct/CIF-dictionaries/cif_core.dic'
dictionary named 'cif_core.dic' version 2.4.1 from 2010-06-29.

Automatic conversion script
Id: cif_fix_enum 1527 2010-12-29 10:47:43Z saulius 

The following automatic conversions were performed:

'_symmetry_cell_setting' value 'Triclinic' changed to 'triclinic'
according to /home/saulius/struct/CIF-dictionaries/cif_core.dic
dictionary named 'cif_core.dic' version 2.4.1 from 2010-06-29.

Automatic conversion script
Id: cif_fix_values 1715 2011-07-08 13:25:40Z adriana 
;
_cod_original_sg_symbol_Hall '-p 1'
_cod_database_code 2211355
_cod_database_fobs_code 2211355

loop_
_symmetry_equiv_pos_as_xyz
'x, y, z'
'-x, -y, -z'

loop_
_atom_site_type_symbol
_atom_site_label
_atom_site_fract_x
_atom_site_fract_y
_atom_site_fract_z
_atom_site_U_iso_or_equiv
_atom_site_adp_type
_atom_site_calc_flag
_atom_site_refinement_flags
_atom_site_occupancy
O O1 0.9071(2) 1.10299(15) 1.15629(11) 0.0402(4) Uani d . 1
O O2 0.6013(2) 0.94988(15) 0.85099(11) 0.0406(4) Uani d . 1
N N1 1.1767(3) 1.0057(2) 1.41963(15) 0.0431(5) Uani d . 1
N N2 0.3429(3) 0.5883(2) 0.59018(15) 0.0440(5) Uani d . 1
C C2 1.0395(3) 0.8782(2) 1.27667(17) 0.0405(5) Uani d . 1
H H2 1.0066 0.7960 1.2339 0.049 Uiso calc R 1
C C8 0.8412(3) 1.2435(2) 1.07504(17) 0.0400(5) Uani d . 1
H H8 0.8980 1.3106 1.1240 0.048 Uiso calc R 1
C C17 0.3715(4) 0.7157(2) 0.60651(17) 0.0443(6) Uani d . 1
H H17 0.3316 0.7524 0.5626 0.053 Uiso calc R 1
C C7 0.8310(3) 1.1169(2) 1.07744(15) 0.0320(5) Uani d . 1
C C12 0.7526(3) 1.0148(2) 1.00396(14) 0.0317(5) Uani d . 1
H H11 0.7486 0.9297 1.0055 0.038 Uiso calc R 1
C C18 0.4592(3) 0.7935(2) 0.68729(16) 0.0383(5) Uani d . 1
H H18 0.4807 0.8824 0.6983 0.046 Uiso calc R 1
C C6 0.8934(3) 0.9798(2) 1.16897(16) 0.0343(5) Uani d . 1
H H7 0.9486 0.9114 1.1164 0.041 Uiso calc R 1
H H6 0.7632 0.9572 1.1730 0.041 Uiso calc R 1
C C10 0.6834(3) 1.1691(2) 0.92507(17) 0.0397(5) Uani d . 1
H H10 0.6311 1.1866 0.8744 0.048 Uiso calc R 1
C C3 0.9957(3) 0.9910(2) 1.25791(15) 0.0331(5) Uani d . 1
C C14 0.5154(3) 0.7367(2) 0.75275(15) 0.0336(5) Uani d . 1
C C13 0.6123(3) 0.8159(2) 0.84196(16) 0.0354(5) Uani d . 1
H H12 0.5527 0.8018 0.8947 0.042 Uiso calc R 1
H H13 0.7421 0.7895 0.8408 0.042 Uiso calc R 1
C C9 0.7655(3) 1.2687(2) 0.99861(18) 0.0428(6) Uani d . 1
H H9 0.7701 1.3537 0.9969 0.051 Uiso calc R 1
C C15 0.4825(4) 0.6041(2) 0.73284(17) 0.0433(6) Uani d . 1
H H14 0.5205 0.5641 0.7751 0.052 Uiso calc R 1
C C11 0.6800(3) 1.0423(2) 0.92801(15) 0.0318(5) Uani d . 1
C C4 1.0473(3) 1.1120(2) 1.32285(16) 0.0372(5) Uani d . 1
H H3 1.0207 1.1895 1.3117 0.045 Uiso calc R 1
C C5 1.1378(3) 1.1161(2) 1.40359(17) 0.0426(6) Uani d . 1
H H4 1.1724 1.1969 1.4477 0.051 Uiso calc R 1
C C16 0.3944(4) 0.5316(3) 0.65142(18) 0.0482(6) Uani d . 1
H H15 0.3703 0.4426 0.6386 0.058 Uiso calc R 1
C C1 1.1311(4) 0.8877(2) 1.35815(18) 0.0451(6) Uani d . 1
H H1 1.1615 0.8119 1.3707 0.054 Uiso calc R 1
O O3 0.1734(3) 0.42270(17) 0.43297(13) 0.0560(5) Uani d . 1
O O4 0.1649(4) 0.6035(2) 0.40633(17) 0.0746(7) Uani d . 1
O O5 0.0465(3) 0.4278(2) 0.30593(15) 0.0654(6) Uani d . 1
N N3 0.1266(3) 0.4866(2) 0.38124(15) 0.0443(5) Uani d . 1
O O11 0.6513(3) 0.6131(2) 0.13588(15) 0.0757(7) Uani d D 1
H H23 0.6119 0.6767 0.1824 0.113 Uiso d RD 1
H H24 0.7660 0.5987 0.1438 0.113 Uiso d RD 1
O O9 0.0159(3) 0.56006(19) 0.17384(15) 0.0627(6) Uani d D 1
H H19 0.0178 0.5289 0.2181 0.094 Uiso d RD 1
H H20 0.1074 0.5269 0.1385 0.094 Uiso d RD 1
O O10 0.3302(3) 0.4424(3) 0.06559(17) 0.0779(7) Uani d D 1
H H21 0.3181 0.4255 0.0069 0.117 Uiso d RD 1
H H22 0.4303 0.4867 0.0843 0.117 Uiso d RD 1
H H16 0.293(4) 0.538(3) 0.533(2) 0.072(10) Uiso d . 1
H H5 1.237(4) 1.009(3) 1.478(2) 0.071(9) Uiso d . 1
O O6 1.4348(3) 1.1420(2) 1.71523(14) 0.0648(6) Uani d . 1
O O8 1.3346(4) 1.2101(2) 1.60661(18) 0.0818(7) Uani d U 1
O O7 1.3457(3) 1.00512(18) 1.58222(13) 0.0560(5) Uani d . 1
N N4 1.3750(3) 1.1202(2) 1.63499(15) 0.0435(5) Uani d . 1

loop_
_atom_site_aniso_label
_atom_site_aniso_U_11
_atom_site_aniso_U_22
_atom_site_aniso_U_33
_atom_site_aniso_U_12
_atom_site_aniso_U_13
_atom_site_aniso_U_23
O1 0.0546(10) 0.0332(8) 0.0335(9) -0.0092(7) -0.0151(7) 0.0128(7)
O2 0.0538(10) 0.0353(8) 0.0301(8) -0.0015(7) -0.0140(7) 0.0087(7)
N1 0.0492(12) 0.0491(12) 0.0347(11) -0.0040(10) -0.0085(9) 0.0195(10)
N2 0.0498(12) 0.0419(11) 0.0324(11) -0.0028(9) -0.0090(9) 0.0031(9)
C2 0.0466(13) 0.0342(12) 0.0401(13) -0.0019(10) -0.0038(10) 0.0120(10)
C8 0.0471(13) 0.0319(11) 0.0364(13) -0.0034(10) -0.0066(10) 0.0063(10)
C17 0.0534(14) 0.0438(13) 0.0338(13) 0.0047(11) -0.0100(11) 0.0113(10)
C7 0.0328(10) 0.0333(11) 0.0290(11) 0.0001(9) -0.0031(8) 0.0097(9)
C12 0.0332(10) 0.0304(11) 0.0297(11) -0.0003(9) -0.0017(8) 0.0080(9)
C18 0.0480(13) 0.0320(11) 0.0337(12) 0.0007(10) -0.0052(10) 0.0101(9)
C6 0.0382(11) 0.0316(11) 0.0328(12) -0.0045(9) -0.0062(9) 0.0109(9)
C10 0.0482(13) 0.0372(12) 0.0360(13) 0.0053(10) -0.0043(10) 0.0158(10)
C3 0.0329(10) 0.0357(11) 0.0306(11) -0.0044(9) -0.0021(9) 0.0113(9)
C14 0.0348(11) 0.0347(11) 0.0292(11) 0.0023(9) -0.0015(9) 0.0085(9)
C13 0.0402(11) 0.0332(11) 0.0312(11) 0.0007(9) -0.0068(9) 0.0093(9)
C9 0.0540(14) 0.0301(11) 0.0459(14) 0.0011(11) -0.0041(11) 0.0153(10)
C15 0.0559(14) 0.0379(13) 0.0369(13) -0.0041(11) -0.0072(11) 0.0144(10)
C11 0.0329(10) 0.0320(11) 0.0279(11) -0.0005(9) -0.0024(8) 0.0071(8)
C4 0.0453(12) 0.0338(11) 0.0334(12) -0.0035(10) -0.0061(10) 0.0128(9)
C5 0.0519(14) 0.0400(13) 0.0344(13) -0.0104(11) -0.0095(10) 0.0114(10)
C16 0.0623(16) 0.0358(12) 0.0423(14) -0.0046(11) -0.0074(12) 0.0083(11)
C1 0.0545(14) 0.0418(13) 0.0437(14) 0.0037(11) -0.0037(11) 0.0210(11)
O3 0.0813(13) 0.0419(10) 0.0437(10) -0.0064(9) -0.0195(9) 0.0142(8)
O4 0.1176(19) 0.0401(11) 0.0679(15) -0.0136(11) -0.0225(13) 0.0220(10)
O5 0.0732(13) 0.0696(14) 0.0515(12) -0.0137(11) -0.0283(10) 0.0196(11)
N3 0.0465(11) 0.0439(12) 0.0405(12) -0.0014(9) -0.0067(9) 0.0124(10)
O11 0.0790(15) 0.0746(15) 0.0592(14) 0.0124(12) -0.0180(11) 0.0057(11)
O9 0.0754(13) 0.0497(11) 0.0621(13) 0.0066(10) -0.0066(11) 0.0186(10)
O10 0.0770(15) 0.0996(18) 0.0699(15) 0.0125(13) 0.0046(12) 0.0453(14)
O6 0.0708(13) 0.0784(15) 0.0407(11) 0.0037(11) -0.0178(9) 0.0156(10)
O8 0.1139(12) 0.0596(10) 0.0793(11) -0.0033(9) -0.0209(9) 0.0341(9)
O7 0.0830(13) 0.0415(10) 0.0430(11) -0.0002(9) -0.0146(9) 0.0144(8)
N4 0.0454(11) 0.0486(12) 0.0381(12) -0.0002(9) -0.0070(9) 0.0173(10)

loop_
_atom_type_symbol
_atom_type_description
_atom_type_scat_dispersion_real
_atom_type_scat_dispersion_imag
_atom_type_scat_source
C C 0.0033 0.0016 'International Tables Vol C Tables 4.2.6.8 and 6.1.1.4'
H H 0.0000 0.0000 'International Tables Vol C Tables 4.2.6.8 and 6.1.1.4'
N N 0.0061 0.0033 'International Tables Vol C Tables 4.2.6.8 and 6.1.1.4'
O O 0.0106 0.0060 'International Tables Vol C Tables 4.2.6.8 and 6.1.1.4'

loop_
_geom_angle_atom_site_label_1
_geom_angle_atom_site_label_2
_geom_angle_atom_site_label_3
_geom_angle
C7 O1 C6 119.20(17)
C11 O2 C13 118.92(17)
C5 N1 C1 121.7(2)
C5 N1 H5 120.2(19)
C1 N1 H5 118.1(19)
C17 N2 C16 121.9(2)
C17 N2 H16 118(2)
C16 N2 H16 120(2)
C1 C2 C3 119.9(2)
C1 C2 H2 120.1
C3 C2 H2 120.1
C7 C8 C9 119.1(2)
C7 C8 H8 120.5
C9 C8 H8 120.5
N2 C17 C18 120.7(2)
N2 C17 H17 119.6
C18 C17 H17 119.6
O1 C7 C12 124.26(19)
O1 C7 C8 114.42(19)
C12 C7 C8 121.3(2)
C7 C12 C11 118.4(2)
C7 C12 H11 120.8
C11 C12 H11 120.8
C17 C18 C14 118.6(2)
C17 C18 H18 120.7
C14 C18 H18 120.7
O1 C6 C3 107.73(17)
O1 C6 H7 110.2
C3 C6 H7 110.2
O1 C6 H6 110.2
C3 C6 H6 110.2
H7 C6 H6 108.5
C9 C10 C11 118.9(2)
C9 C10 H10 120.5
C11 C10 H10 120.5
C2 C3 C4 118.6(2)
C2 C3 C6 119.5(2)
C4 C3 C6 121.8(2)
C15 C14 C18 118.6(2)
C15 C14 C13 120.0(2)
C18 C14 C13 121.3(2)
O2 C13 C14 108.00(17)
O2 C13 H12 110.1
C14 C13 H12 110.1
O2 C13 H13 110.1
C14 C13 H13 110.1
H12 C13 H13 108.4
C10 C9 C8 120.8(2)
C10 C9 H9 119.6
C8 C9 H9 119.6
C16 C15 C14 120.2(2)
C16 C15 H14 119.9
C14 C15 H14 119.9
O2 C11 C12 123.9(2)
O2 C11 C10 114.70(19)
C12 C11 C10 121.4(2)
C5 C4 C3 119.1(2)
C5 C4 H3 120.4
C3 C4 H3 120.4
N1 C5 C4 120.6(2)
N1 C5 H4 119.7
C4 C5 H4 119.7
N2 C16 C15 119.9(2)
N2 C16 H15 120.0
C15 C16 H15 120.0
N1 C1 C2 120.0(2)
N1 C1 H1 120.0
C2 C1 H1 120.0
O4 N3 O5 122.4(2)
O4 N3 O3 118.9(2)
O5 N3 O3 118.7(2)
H23 O11 H24 110.4
H19 O9 H20 107.4
H21 O10 H22 108.4
O8 N4 O6 121.6(2)
O8 N4 O7 118.4(2)
O6 N4 O7 119.9(2)

loop_
_geom_bond_atom_site_label_1
_geom_bond_atom_site_label_2
_geom_bond_distance
O1 C7 1.366(2)
O1 C6 1.415(3)
O2 C11 1.364(3)
O2 C13 1.411(3)
N1 C5 1.329(3)
N1 C1 1.332(3)
N1 H5 0.97(3)
N2 C17 1.328(3)
N2 C16 1.330(3)
N2 H16 0.91(4)
C2 C1 1.367(3)
C2 C3 1.381(3)
C2 H2 0.9300
C8 C7 1.385(3)
C8 C9 1.387(3)
C8 H8 0.9300
C17 C18 1.369(3)
C17 H17 0.9300
C7 C12 1.383(3)
C12 C11 1.385(3)
C12 H11 0.9300
C18 C14 1.395(3)
C18 H18 0.9300
C6 C3 1.498(3)
C6 H7 0.9700
C6 H6 0.9700
C10 C9 1.380(3)
C10 C11 1.388(3)
C10 H10 0.9300
C3 C4 1.386(3)
C14 C15 1.380(3)
C14 C13 1.492(3)
C13 H12 0.9700
C13 H13 0.9700
C9 H9 0.9300
C15 C16 1.361(3)
C15 H14 0.9300
C4 C5 1.368(3)
C4 H3 0.9300
C5 H4 0.9300
C16 H15 0.9300
C1 H1 0.9300
O3 N3 1.257(3)
O4 N3 1.219(3)
O5 N3 1.235(3)
O11 H23 0.8500
O11 H24 0.8500
O9 H19 0.8500
O9 H20 0.8499
O10 H21 0.8501
O10 H22 0.8501
O6 N4 1.231(3)
O8 N4 1.226(3)
O7 N4 1.242(3)

loop_
_geom_hbond_atom_site_label_D
_geom_hbond_atom_site_label_H
_geom_hbond_atom_site_label_A
_geom_hbond_site_symmetry_A
_geom_hbond_distance_DH
_geom_hbond_distance_HA
_geom_hbond_distance_DA
_geom_hbond_angle_DHA
O11 H23 O6 2_777 0.85 2.07 2.901(3) 166
O11 H24 O9 1_655 0.85 1.92 2.767(3) 173
O9 H19 O5 . 0.85 2.01 2.849(3) 170
O9 H20 O10 . 0.85 1.99 2.835(3) 174
O10 H21 O11 2_665 0.85 2.08 2.917(3) 168
O10 H22 O11 . 0.85 2.05 2.896(4) 173
N2 H16 O3 . 0.91(4) 1.81(4) 2.712(3) 169(3)
N1 H5 O7 . 0.97(3) 1.77(3) 2.741(3) 176(3)

loop_
_cod_related_entry_id
_cod_related_entry_database
_cod_related_entry_code
1 ChemSpider 21125976
